data_4517989
loop_
_publ_author_name
'Yadav, Ashok'
'Panda, Dillip K.'
'Zhang, Shiyu'
'Zhou, Wei'
'Saha, Sourav'

_publ_section_title
;
 Electrically Conductive 3D Metal-Organic Framework Featuring \p-Acidic
 Hexaazatriphenylene Hexacarbonitrile Ligands with Anion-\p Interaction
 and Efficient Charge-Transport Capabilities.
;
_journal_name_full 'ACS applied materials &amp; interfaces'
_journal_paper_doi 10.1021/acsami.0c12388
_journal_year 2020
_chemical_formula_sum 'C18 N12'
_chemical_formula_weight 384.30
_space_group_crystal_system trigonal
_space_group_IT_number 167
_space_group_name_Hall '-R 3 2"c'
_space_group_name_H-M_alt 'R -3 c :H'
_audit_creation_method SHELXL-2014/7
_cell_angle_alpha 90
_cell_angle_beta 90
_cell_angle_gamma 120
_cell_formula_units_Z 18
_cell_length_a 23.7778(5)
_cell_length_b 23.7778(5)
_cell_length_c 15.0626(4)
_cell_measurement_reflns_used 6635
_cell_measurement_temperature 293(2)
_cell_measurement_theta_max 28.06
_cell_measurement_theta_min 2.88
_cell_volume 7375.2(3)
_computing_cell_refinement 'Bruker SAINT'
_computing_data_collection 'Bruker APEX2'
_computing_data_reduction 'Bruker SAINT'
_computing_molecular_graphics 'Bruker SHELXTL'
_computing_publication_material 'Bruker SHELXTL'
_computing_structure_refinement 'SHELXL-2014/7 (Sheldrick, 2014)'
_computing_structure_solution 'SHELXS-97 (Sheldrick 2008)'
_diffrn_ambient_temperature 293(2)
_diffrn_measured_fraction_theta_full 0.998
_diffrn_measured_fraction_theta_max 0.998
_diffrn_measurement_device_type 'Bruker APEX-II CCD'
_diffrn_measurement_method '\f and \w scans'
_diffrn_radiation_type MoK\a
_diffrn_radiation_wavelength 0.71073
_diffrn_reflns_av_R_equivalents 0.0783
_diffrn_reflns_av_unetI/netI 0.0230
_diffrn_reflns_Laue_measured_fraction_full 0.998
_diffrn_reflns_Laue_measured_fraction_max 0.998
_diffrn_reflns_limit_h_max 28
_diffrn_reflns_limit_h_min -31
_diffrn_reflns_limit_k_max 31
_diffrn_reflns_limit_k_min -31
_diffrn_reflns_limit_l_max 20
_diffrn_reflns_limit_l_min -20
_diffrn_reflns_number 43621
_diffrn_reflns_point_group_measured_fraction_full 0.998
_diffrn_reflns_point_group_measured_fraction_max 0.998
_diffrn_reflns_theta_full 25.242
_diffrn_reflns_theta_max 28.292
_diffrn_reflns_theta_min 2.880
_exptl_absorpt_coefficient_mu 0.108
_exptl_absorpt_correction_type none
_exptl_crystal_colour light-orange
_exptl_crystal_density_diffrn 1.557
_exptl_crystal_description Plate
_exptl_crystal_F_000 3456
_exptl_crystal_size_max 0.210
_exptl_crystal_size_mid 0.140
_exptl_crystal_size_min 0.030
_refine_diff_density_max 0.205
_refine_diff_density_min -0.208
_refine_diff_density_rms 0.041
_refine_ls_extinction_method none
_refine_ls_goodness_of_fit_ref 1.181
_refine_ls_hydrogen_treatment undef
_refine_ls_matrix_type full
_refine_ls_number_parameters 136
_refine_ls_number_reflns 2044
_refine_ls_number_restraints 0
_refine_ls_restrained_S_all 1.181
_refine_ls_R_factor_all 0.0782
_refine_ls_R_factor_gt 0.0622
_refine_ls_shift/su_max 0.000
_refine_ls_shift/su_mean 0.000
_refine_ls_structure_factor_coef Fsqd
_refine_ls_weighting_details 'w=1/[\s^2^(Fo^2^)+(0.0497P)^2^+12.1624P] where P=(Fo^2^+2Fc^2^)/3'
_refine_ls_weighting_scheme calc
_refine_ls_wR_factor_gt 0.1427
_refine_ls_wR_factor_ref 0.1510
_reflns_Friedel_coverage 0.000
_reflns_number_gt 1676
_reflns_number_total 2044
_reflns_threshold_expression 'I > 2\s(I)'
_cod_data_source_file am0c12388_si_003.cif
_cod_data_source_block HATHCN
_cod_original_cell_volume 7375.2(4)
_cod_database_code 4517989
_shelx_shelxl_version_number 2014/7
_shelx_space_group_comment
;
The symmetry employed for this shelxl refinement is uniquely defined
by the following loop, which should always be used as a source of
symmetry information in preference to the above space-group names.
They are only intended as comments.
;
_shelx_estimated_absorpt_t_min 0.978
_shelx_estimated_absorpt_t_max 0.997

loop_
_space_group_symop_operation_xyz
'x, y, z'
'-y, x-y, z'
'-x+y, -x, z'
'y, x, -z+1/2'
'x-y, -y, -z+1/2'
'-x, -x+y, -z+1/2'
'x+2/3, y+1/3, z+1/3'
'-y+2/3, x-y+1/3, z+1/3'
'-x+y+2/3, -x+1/3, z+1/3'
'y+2/3, x+1/3, -z+5/6'
'x-y+2/3, -y+1/3, -z+5/6'
'-x+2/3, -x+y+1/3, -z+5/6'
'x+1/3, y+2/3, z+2/3'
'-y+1/3, x-y+2/3, z+2/3'
'-x+y+1/3, -x+2/3, z+2/3'
'y+1/3, x+2/3, -z+7/6'
'x-y+1/3, -y+2/3, -z+7/6'
'-x+1/3, -x+y+2/3, -z+7/6'
'-x, -y, -z'
'y, -x+y, -z'
'x-y, x, -z'
'-y, -x, z-1/2'
'-x+y, y, z-1/2'
'x, x-y, z-1/2'
'-x+2/3, -y+1/3, -z+1/3'
'y+2/3, -x+y+1/3, -z+1/3'
'x-y+2/3, x+1/3, -z+1/3'
'-y+2/3, -x+1/3, z-1/6'
'-x+y+2/3, y+1/3, z-1/6'
'x+2/3, x-y+1/3, z-1/6'
'-x+1/3, -y+2/3, -z+2/3'
'y+1/3, -x+y+2/3, -z+2/3'
'x-y+1/3, x+2/3, -z+2/3'
'-y+1/3, -x+2/3, z+1/6'
'-x+y+1/3, y+2/3, z+1/6'
'x+1/3, x-y+2/3, z+1/6'

loop_
_atom_site_label
_atom_site_type_symbol
_atom_site_fract_x
_atom_site_fract_y
_atom_site_fract_z
_atom_site_U_iso_or_equiv
_atom_site_adp_type
_atom_site_occupancy
_atom_site_site_symmetry_order
_atom_site_calc_flag
_atom_site_refinement_flags_posn
_atom_site_refinement_flags_adp
_atom_site_refinement_flags_occupancy
_atom_site_disorder_assembly
_atom_site_disorder_group
C1 C 0.58396(11) 0.49802(10) 0.35524(15) 0.0434(5) Uani 1 1 d . . . . .
C2 C 0.66279(11) 0.44854(12) 0.42839(16) 0.0497(6) Uani 1 1 d . . . . .
C3 C 0.27513(11) 0.38202(11) 0.51335(15) 0.0473(5) Uani 1 1 d . . . . .
C1R C 0.55806(10) 0.44884(9) 0.42423(13) 0.0401(5) Uani 1 1 d . . . . .
C2R C 0.59710(10) 0.42535(10) 0.45981(14) 0.0407(5) Uani 1 1 d . . . . .
C3R C 0.51499(9) 0.35847(9) 0.54949(13) 0.0358(4) Uani 1 1 d . . . . .
C4R C 0.47600(10) 0.38196(9) 0.51498(13) 0.0367(5) Uani 1 1 d . . . . .
C5R C 0.41004(10) 0.35674(9) 0.54916(13) 0.0359(4) Uani 1 1 d . . . . .
C6R C 0.31434(10) 0.35615(10) 0.54865(13) 0.0392(5) Uani 1 1 d . . . . .
N1 N 0.60829(11) 0.53749(10) 0.30325(15) 0.0596(6) Uani 1 1 d . . . . .
N2 N 0.71418(11) 0.46670(12) 0.40396(17) 0.0698(7) Uani 1 1 d . . . . .
N3 N 0.24525(12) 0.40342(12) 0.48644(17) 0.0697(7) Uani 1 1 d . . . . .
N1R N 0.49783(9) 0.42757(8) 0.45151(11) 0.0401(4) Uani 1 1 d . . . . .
N2R N 0.57630(9) 0.38068(8) 0.52194(12) 0.0416(4) Uani 1 1 d . . . . .
N3R N 0.37306(9) 0.37922(8) 0.51457(11) 0.0396(4) Uani 1 1 d . . . . .

loop_
_atom_site_aniso_label
_atom_site_aniso_U_11
_atom_site_aniso_U_22
_atom_site_aniso_U_33
_atom_site_aniso_U_23
_atom_site_aniso_U_13
_atom_site_aniso_U_12
C1 0.0465(12) 0.0356(11) 0.0436(11) 0.0025(9) 0.0032(9) 0.0171(9)
C2 0.0465(13) 0.0499(13) 0.0472(13) 0.0072(10) 0.0054(10) 0.0199(11)
C3 0.0506(13) 0.0503(13) 0.0480(13) -0.0102(10) -0.0063(10) 0.0305(11)
C1R 0.0460(11) 0.0330(10) 0.0356(10) 0.0006(8) 0.0031(9) 0.0154(9)
C2R 0.0408(11) 0.0373(10) 0.0390(11) 0.0008(8) 0.0041(8) 0.0158(9)
C3R 0.0378(10) 0.0348(10) 0.0325(10) 0.0005(8) 0.0008(8) 0.0163(8)
C4R 0.0415(11) 0.0342(10) 0.0321(10) -0.0002(8) 0.0006(8) 0.0172(8)
C5R 0.0410(10) 0.0347(10) 0.0319(9) -0.0030(8) -0.0017(8) 0.0189(9)
C6R 0.0431(11) 0.0404(11) 0.0371(11) -0.0102(8) -0.0064(8) 0.0231(9)
N1 0.0668(14) 0.0461(11) 0.0559(12) 0.0156(10) 0.0093(10) 0.0208(10)
N2 0.0475(12) 0.0772(16) 0.0735(15) 0.0151(12) 0.0158(11) 0.0227(11)
N3 0.0806(16) 0.0795(16) 0.0730(16) -0.0141(13) -0.0180(13) 0.0580(14)
N1R 0.0450(10) 0.0376(9) 0.0366(9) 0.0041(7) 0.0035(7) 0.0198(8)
N2R 0.0417(9) 0.0409(9) 0.0406(10) 0.0056(7) 0.0045(7) 0.0195(8)
N3R 0.0458(10) 0.0408(9) 0.0367(9) -0.0011(7) -0.0018(7) 0.0249(8)

loop_
_atom_type_symbol
_atom_type_description
_atom_type_scat_dispersion_real
_atom_type_scat_dispersion_imag
_atom_type_scat_source
C C 0.0033 0.0016 'International Tables Vol C Tables 4.2.6.8 and 6.1.1.4'
N N 0.0061 0.0033 'International Tables Vol C Tables 4.2.6.8 and 6.1.1.4'

loop_
_geom_angle_atom_site_label_1
_geom_angle_atom_site_label_2
_geom_angle_atom_site_label_3
_geom_angle
_geom_angle_site_symmetry_1
_geom_angle_site_symmetry_3
_geom_angle_publ_flag
N1 C1 C1R 175.3(3) . . ?
N2 C2 C2R 179.9(4) . . ?
N3 C3 C6R 178.7(3) . . ?
N1R C1R C2R 122.20(18) . . ?
N1R C1R C1 118.19(19) . . ?
C2R C1R C1 119.61(19) . . ?
N2R C2R C1R 122.43(19) . . ?
N2R C2R C2 116.0(2) . . ?
C1R C2R C2 121.55(19) . . ?
N2R C3R C4R 122.22(18) . . ?
N2R C3R C3R 117.33(11) . 17 ?
C4R C3R C3R 120.45(11) . 17 ?
N1R C4R C3R 121.46(18) . . ?
N1R C4R C5R 118.98(18) . . ?
C3R C4R C5R 119.56(17) . . ?
N3R C5R C5R 121.28(11) . 17 ?
N3R C5R C4R 118.77(18) . . ?
C5R C5R C4R 119.94(11) 17 . ?
N3R C6R C6R 121.93(12) . 17 ?
N3R C6R C3 116.82(19) . . ?
C6R C6R C3 121.22(13) 17 . ?
C1R N1R C4R 115.98(18) . . ?
C2R N2R C3R 115.72(18) . . ?
C6R N3R C5R 116.77(18) . . ?

loop_
_geom_bond_atom_site_label_1
_geom_bond_atom_site_label_2
_geom_bond_distance
_geom_bond_site_symmetry_2
_geom_bond_publ_flag
C1 N1 1.134(3) . ?
C1 C1R 1.451(3) . ?
C2 N2 1.135(3) . ?
C2 C2R 1.451(3) . ?
C3 N3 1.135(3) . ?
C3 C6R 1.451(3) . ?
C1R N1R 1.323(3) . ?
C1R C2R 1.407(3) . ?
C2R N2R 1.313(3) . ?
C3R N2R 1.344(3) . ?
C3R C4R 1.400(3) . ?
C3R C3R 1.453(4) 17 ?
C4R N1R 1.340(3) . ?
C4R C5R 1.464(3) . ?
C5R N3R 1.342(3) . ?
C5R C5R 1.410(4) 17 ?
C6R N3R 1.322(3) . ?
C6R C6R 1.405(4) 17 ?
